data_7060350
loop_
_publ_author_name
'Katkova, Svetlana A.'
'Luzyanin, Konstantin V.'
'Novikov, Alexander S.'
'Kinzhalov, Mikhail A.'

_publ_section_title
;
 Modulation of luminescence properties for
 [cyclometalated]-PtII(isocyanide) complexes upon co-crystallisation with
 halosubstituted perfluorinated arenes
;
_journal_issue 6
_journal_name_full 'New Journal of Chemistry'
_journal_page_first 2948
_journal_page_last 2952
_journal_paper_doi 10.1039/D0NJ05457G
_journal_volume 45
_journal_year 2021
_chemical_formula_moiety 'C18 H13 Cl N2 Pt'
_chemical_formula_sum 'C18 H13 Cl N2 Pt'
_chemical_formula_weight 487.84
_space_group_crystal_system triclinic
_space_group_IT_number 2
_space_group_name_Hall '-P 1'
_space_group_name_H-M_alt 'P -1'
_atom_sites_solution_hydrogens geom
_atom_sites_solution_primary dual
_audit_creation_date 2020-12-15
_audit_creation_method
;
Olex2 1.2
(compiled 2018.05.29 svn.r3508 for OlexSys, GUI svn.r5506)
;
_audit_update_record
;
2020-12-18 deposited with the CCDC.	2021-01-22 downloaded from the CCDC.
;
_cell_angle_alpha 113.843(5)
_cell_angle_beta 96.348(4)
_cell_angle_gamma 106.099(4)
_cell_formula_units_Z 2
_cell_length_a 8.2027(4)
_cell_length_b 10.2109(5)
_cell_length_c 10.6109(5)
_cell_measurement_reflns_used 4681
_cell_measurement_temperature 100(2)
_cell_measurement_theta_max 31.9660
_cell_measurement_theta_min 3.0100
_cell_volume 755.53(8)
_computing_cell_refinement 'CrysAlisPro 1.171.39.35a (Rigaku OD, 2017)'
_computing_data_collection 'CrysAlisPro 1.171.39.35a (Rigaku OD, 2017)'
_computing_data_reduction 'CrysAlisPro 1.171.39.35a (Rigaku OD, 2017)'
_computing_molecular_graphics 'Olex2 (Dolomanov et al., 2009)'
_computing_publication_material 'Olex2 (Dolomanov et al., 2009)'
_computing_structure_refinement 'ShelXL (Sheldrick, 2015)'
_computing_structure_solution 'ShelXT (Sheldrick, 2015)'
_diffrn_ambient_environment air
_diffrn_ambient_temperature 100(2)
_diffrn_detector 'CCD plate'
_diffrn_detector_area_resol_mean 16.2096
_diffrn_detector_type Eos
_diffrn_measured_fraction_theta_full 0.999
_diffrn_measured_fraction_theta_max 0.890
_diffrn_measurement_details
;
List of Runs (angles in degrees, time in seconds):

  # Type    Start    End  Width  t~exp~   \w     \q     \k     \f   Frames
#--------------------------------------------------------------------------
  1  \w    -46.00 -21.00   1.00    6.47    --  -25.43 -83.00 153.00   25
  2  \w    -81.00 -42.00   1.00    6.47    --  -25.43-178.00 120.00   39
  3  \w    -94.00 -10.00   1.00    6.47    --  -25.43 -38.00   0.00   84
  4  \w    -91.00 -61.00   1.00    6.47    --  -25.43-178.00-150.00   30
  5  \w     16.00  66.00   1.00    6.47    --   26.37 -99.00  30.00   50
  6  \w      6.00  68.00   1.00    6.47    --   26.37 -99.00 150.00   62
  7  \w     -6.00  43.00   1.00    6.47    --   26.37  83.00 -86.00   49
  8  \w    -39.00  99.00   1.00    6.47    --   26.37   0.00  30.00  138
  9  \w    -23.00   7.00   1.00    6.47    --  -25.43 -83.00 153.00   30
 10  \w   -101.00 -60.00   1.00    6.47    --  -25.43-178.00 150.00   41
;
_diffrn_measurement_device 'four-circle diffractometer'
_diffrn_measurement_device_type 'Xcalibur, Eos'
_diffrn_measurement_method '\w scans'
_diffrn_orient_matrix_type 'CrysAlisPro convention (1999,Acta A55,543-557)'
_diffrn_orient_matrix_UB_11 -0.0679352000
_diffrn_orient_matrix_UB_12 -0.0394705000
_diffrn_orient_matrix_UB_13 0.0215210000
_diffrn_orient_matrix_UB_21 -0.0451579000
_diffrn_orient_matrix_UB_22 0.0500073000
_diffrn_orient_matrix_UB_23 -0.0000722000
_diffrn_orient_matrix_UB_31 -0.0447340000
_diffrn_orient_matrix_UB_32 -0.0503648000
_diffrn_orient_matrix_UB_33 -0.0724185000
_diffrn_radiation_monochromator graphite
_diffrn_radiation_probe x-ray
_diffrn_radiation_type MoK\a
_diffrn_radiation_wavelength 0.71073
_diffrn_reflns_av_R_equivalents 0.0353
_diffrn_reflns_av_unetI/netI 0.0460
_diffrn_reflns_Laue_measured_fraction_full 0.999
_diffrn_reflns_Laue_measured_fraction_max 0.890
_diffrn_reflns_limit_h_max 12
_diffrn_reflns_limit_h_min -11
_diffrn_reflns_limit_k_max 14
_diffrn_reflns_limit_k_min -13
_diffrn_reflns_limit_l_max 15
_diffrn_reflns_limit_l_min -15
_diffrn_reflns_number 10149
_diffrn_reflns_point_group_measured_fraction_full 0.999
_diffrn_reflns_point_group_measured_fraction_max 0.890
_diffrn_reflns_theta_full 25.242
_diffrn_reflns_theta_max 32.272
_diffrn_reflns_theta_min 2.672
_diffrn_source 'fine-focus sealed X-ray tube'
_diffrn_source_type 'Enhance (Mo) X-ray Source'
_exptl_absorpt_coefficient_mu 9.459
_exptl_absorpt_correction_T_max 1.00000
_exptl_absorpt_correction_T_min 0.21334
_exptl_absorpt_correction_type multi-scan
_exptl_absorpt_process_details
;
CrysAlisPro 1.171.39.35a (Rigaku Oxford Diffraction, 2017)
Empirical absorption correction using spherical harmonics,
 implemented in SCALE3 ABSPACK scaling algorithm.
;
_exptl_crystal_colour 'clear colourless'
_exptl_crystal_colour_lustre clear
_exptl_crystal_colour_primary colourless
_exptl_crystal_density_diffrn 2.144
_exptl_crystal_description prism
_exptl_crystal_F_000 460
_exptl_crystal_size_max 0.18
_exptl_crystal_size_mid 0.12
_exptl_crystal_size_min 0.12
_refine_diff_density_max 1.915
_refine_diff_density_min -3.236
_refine_diff_density_rms 0.178
_refine_ls_extinction_method none
_refine_ls_goodness_of_fit_ref 0.998
_refine_ls_hydrogen_treatment constr
_refine_ls_matrix_type full
_refine_ls_number_parameters 199
_refine_ls_number_reflns 4774
_refine_ls_number_restraints 0
_refine_ls_restrained_S_all 0.998
_refine_ls_R_factor_all 0.0389
_refine_ls_R_factor_gt 0.0290
_refine_ls_shift/su_max 0.000
_refine_ls_shift/su_mean 0.000
_refine_ls_structure_factor_coef Fsqd
_refine_ls_weighting_details 'w=1/[\s^2^(Fo^2^)+(0.0351P)^2^] where P=(Fo^2^+2Fc^2^)/3'
_refine_ls_weighting_scheme calc
_refine_ls_wR_factor_gt 0.0629
_refine_ls_wR_factor_ref 0.0651
_reflns_Friedel_coverage 0.000
_reflns_number_gt 3912
_reflns_number_total 4774
_reflns_threshold_expression 'I > 2\s(I)'
_twin_special_details
;
Component 2 rotated by 53.0736\% 
 around [-0.19 -0.82 -0.54] (reciprocal) or [-0.46 -0.70 -0.54] (direct)
;
_cod_data_source_file d0nj05457g2.cif
_cod_data_source_block 11973-13643_i-9_smallcell_twin1_hklf4
_cod_depositor_comments 'Adding full bibliography for 7060349--7060354.cif.'
_cod_original_cell_volume 755.52(7)
_cod_database_code 7060350
_shelx_shelxl_version_number 2018/3
_chemical_oxdiff_formula 'C18 Cl N2 Pt'
_shelx_space_group_comment
;
The symmetry employed for this shelxl refinement is uniquely defined
by the following loop, which should always be used as a source of
symmetry information in preference to the above space-group names.
They are only intended as comments.
;
_shelx_estimated_absorpt_t_max 0.397
_shelx_estimated_absorpt_t_min 0.281
_olex2_refinement_description
;
1. Fixed Uiso
 At 1.2 times of:
  All C(H) groups
2.a Aromatic/amide H refined with riding coordinates:
 C11(H11), C17(H17), C10(H10), C14(H14), C8(H8), C16(H16), C9(H9), C3(H3),
 C15(H15), C7(H7), C4(H4), C5(H5), C6(H6)
;
_olex2_submission_special_instructions 'No special instructions were received'
_oxdiff_exptl_absorpt_empirical_details
;
Empirical correction (ABSPACK) includes:
- Absorption correction using spherical harmonics
- Frame scaling
;
_oxdiff_exptl_absorpt_empirical_full_max 4.758
_oxdiff_exptl_absorpt_empirical_full_min 0.560
_oxdiff_twin_integration_method simultaneous
_oxdiff_twin_items 2

loop_
_space_group_symop_operation_xyz
'x, y, z'
'-x, -y, -z'

loop_
_atom_site_label
_atom_site_type_symbol
_atom_site_fract_x
_atom_site_fract_y
_atom_site_fract_z
_atom_site_U_iso_or_equiv
_atom_site_adp_type
_atom_site_occupancy
_atom_site_site_symmetry_order
_atom_site_calc_flag
_atom_site_refinement_flags_posn
_atom_site_refinement_flags_adp
_atom_site_refinement_flags_occupancy
_atom_site_disorder_assembly
_atom_site_disorder_group
Pt1 Pt 0.47015(2) 0.74866(2) 0.23984(2) 0.02262(5) Uani 1 1 d . . . . .
Cl1 Cl 0.28299(16) 0.8485(2) 0.14718(13) 0.0615(5) Uani 1 1 d . . . . .
N2 N 0.5955(4) 0.7068(4) 0.0772(3) 0.0247(7) Uani 1 1 d . . . . .
N1 N 0.3087(5) 0.8185(4) 0.4939(3) 0.0260(8) Uani 1 1 d . . . . .
C1 C 0.3707(5) 0.7892(4) 0.3974(4) 0.0236(8) Uani 1 1 d . . . . .
C13 C 0.7436(5) 0.6213(4) 0.2144(4) 0.0251(9) Uani 1 1 d . . . . .
C11 C 0.8302(6) 0.6336(4) -0.0038(4) 0.0276(9) Uani 1 1 d . . . . .
H11 H 0.923447 0.598036 0.007861 0.033 Uiso 1 1 calc R . . . .
C18 C 0.6283(5) 0.6603(4) 0.3024(4) 0.0229(8) Uani 1 1 d . . . . .
C12 C 0.7263(5) 0.6538(4) 0.0930(4) 0.0231(8) Uani 1 1 d . . . . .
C2 C 0.2200(6) 0.8629(4) 0.6004(4) 0.0304(10) Uani 1 1 d . . . . .
C17 C 0.6358(5) 0.6223(4) 0.4169(4) 0.0265(9) Uani 1 1 d . . . . .
H17 H 0.562335 0.647274 0.479191 0.032 Uiso 1 1 calc R . . . .
C10 C 0.7969(6) 0.6658(4) -0.1173(4) 0.0280(10) Uani 1 1 d . . . . .
H10 H 0.867380 0.652880 -0.183517 0.034 Uiso 1 1 calc R . . . .
C14 C 0.8568(6) 0.5506(4) 0.2402(5) 0.0314(10) Uani 1 1 d . . . . .
H14 H 0.933896 0.527768 0.180812 0.038 Uiso 1 1 calc R . . . .
C8 C 0.5630(5) 0.7373(5) -0.0328(4) 0.0334(11) Uani 1 1 d . . . . .
H8 H 0.470306 0.774188 -0.042277 0.040 Uiso 1 1 calc R . . . .
C16 C 0.7472(6) 0.5499(4) 0.4406(4) 0.0289(9) Uani 1 1 d . . . . .
H16 H 0.748182 0.524924 0.517654 0.035 Uiso 1 1 calc R . . . .
C9 C 0.6608(5) 0.7164(5) -0.1327(4) 0.0308(10) Uani 1 1 d . . . . .
H9 H 0.634251 0.736737 -0.210882 0.037 Uiso 1 1 calc R . . . .
C3 C 0.0746(6) 0.8944(6) 0.5717(5) 0.0457(15) Uani 1 1 d . . . . .
H3 H 0.032727 0.884719 0.480034 0.055 Uiso 1 1 calc R . . . .
C15 C 0.8578(7) 0.5135(5) 0.3516(5) 0.0350(11) Uani 1 1 d . . . . .
H15 H 0.933606 0.463361 0.367672 0.042 Uiso 1 1 calc R . . . .
C7 C 0.2815(9) 0.8697(5) 0.7309(5) 0.0455(14) Uani 1 1 d . . . . .
H7 H 0.381971 0.844723 0.748917 0.055 Uiso 1 1 calc R . . . .
C4 C -0.0130(7) 0.9412(6) 0.6771(6) 0.062(2) Uani 1 1 d . . . . .
H4 H -0.113708 0.965885 0.658826 0.074 Uiso 1 1 calc R . . . .
C5 C 0.0466(9) 0.9513(5) 0.8063(6) 0.064(2) Uani 1 1 d . . . . .
H5 H -0.012379 0.984513 0.878760 0.076 Uiso 1 1 calc R . . . .
C6 C 0.1906(10) 0.9144(5) 0.8344(6) 0.061(2) Uani 1 1 d . . . . .
H6 H 0.228253 0.919500 0.924778 0.073 Uiso 1 1 calc R . . . .

loop_
_atom_site_aniso_label
_atom_site_aniso_U_11
_atom_site_aniso_U_22
_atom_site_aniso_U_33
_atom_site_aniso_U_23
_atom_site_aniso_U_13
_atom_site_aniso_U_12
Pt1 0.01152(7) 0.03080(9) 0.01503(7) 0.00399(6) 0.00589(5) 0.00132(5)
Cl1 0.0296(6) 0.1476(15) 0.0326(6) 0.0476(8) 0.0194(5) 0.0531(8)
N2 0.0149(15) 0.0283(16) 0.0143(14) 0.0005(13) 0.0044(11) -0.0020(12)
N1 0.0244(17) 0.0252(16) 0.0206(16) 0.0050(13) 0.0110(13) 0.0041(13)
C1 0.0134(17) 0.0256(18) 0.0230(18) 0.0060(15) 0.0064(13) 0.0016(14)
C13 0.029(2) 0.0155(16) 0.027(2) 0.0060(15) 0.0165(16) 0.0052(14)
C11 0.035(2) 0.0174(17) 0.031(2) 0.0083(16) 0.0233(17) 0.0093(15)
C18 0.0197(18) 0.0169(16) 0.0251(19) 0.0057(14) 0.0121(14) -0.0004(13)
C12 0.0242(19) 0.0138(16) 0.0211(18) 0.0016(14) 0.0123(14) -0.0006(13)
C2 0.034(2) 0.0184(18) 0.026(2) 0.0018(16) 0.0202(17) -0.0020(15)
C17 0.026(2) 0.0217(18) 0.027(2) 0.0080(15) 0.0150(15) 0.0030(15)
C10 0.030(2) 0.0189(17) 0.024(2) 0.0034(15) 0.0176(16) -0.0007(15)
C14 0.039(2) 0.0205(18) 0.034(2) 0.0084(17) 0.0233(19) 0.0116(17)
C8 0.0169(19) 0.054(3) 0.0167(18) 0.0087(18) 0.0044(14) 0.0053(18)
C16 0.034(2) 0.0224(19) 0.034(2) 0.0150(17) 0.0182(18) 0.0073(16)
C9 0.022(2) 0.042(2) 0.0137(17) 0.0051(16) 0.0056(14) 0.0015(17)
C3 0.020(2) 0.054(3) 0.025(2) -0.011(2) 0.0117(16) -0.0006(19)
C15 0.048(3) 0.0222(19) 0.041(2) 0.0142(18) 0.025(2) 0.0156(18)
C7 0.091(4) 0.023(2) 0.032(2) 0.0159(19) 0.036(3) 0.022(2)
C4 0.029(3) 0.054(3) 0.045(3) -0.019(2) 0.028(2) -0.011(2)
C5 0.093(5) 0.015(2) 0.056(3) -0.003(2) 0.063(3) -0.007(2)
C6 0.140(6) 0.023(2) 0.041(3) 0.021(2) 0.061(4) 0.034(3)

loop_
_atom_type_symbol
_atom_type_description
_atom_type_scat_dispersion_real
_atom_type_scat_dispersion_imag
_atom_type_scat_source
C C 0.0033 0.0016 'International Tables Vol C Tables 4.2.6.8 and 6.1.1.4'
H H 0.0000 0.0000 'International Tables Vol C Tables 4.2.6.8 and 6.1.1.4'
Cl Cl 0.1484 0.1585 'International Tables Vol C Tables 4.2.6.8 and 6.1.1.4'
N N 0.0061 0.0033 'International Tables Vol C Tables 4.2.6.8 and 6.1.1.4'
Pt Pt -1.7033 8.3905 'International Tables Vol C Tables 4.2.6.8 and 6.1.1.4'

loop_
_geom_angle_atom_site_label_1
_geom_angle_atom_site_label_2
_geom_angle_atom_site_label_3
_geom_angle
_geom_angle_site_symmetry_1
_geom_angle_site_symmetry_3
_geom_angle_publ_flag
N2 Pt1 Cl1 95.00(11) . . ?
C1 Pt1 Cl1 88.62(13) . . ?
C1 Pt1 N2 175.82(15) . . ?
C1 Pt1 C18 95.50(17) . . ?
C18 Pt1 Cl1 175.77(10) . . ?
C18 Pt1 N2 80.91(15) . . ?
C12 N2 Pt1 114.7(3) . . ?
C8 N2 Pt1 124.9(3) . . ?
C8 N2 C12 120.3(3) . . ?
C1 N1 C2 171.4(5) . . ?
N1 C1 Pt1 177.7(4) . . ?
C18 C13 C12 114.8(4) . . ?
C14 C13 C18 121.7(4) . . ?
C14 C13 C12 123.4(3) . . ?
C10 C11 C12 119.8(4) . . ?
C13 C18 Pt1 114.8(3) . . ?
C17 C18 Pt1 129.1(3) . . ?
C17 C18 C13 116.0(4) . . ?
N2 C12 C13 114.5(3) . . ?
N2 C12 C11 119.9(4) . . ?
C11 C12 C13 125.6(4) . . ?
C3 C2 N1 119.0(4) . . ?
C3 C2 C7 122.0(4) . . ?
C7 C2 N1 119.0(5) . . ?
C16 C17 C18 121.9(4) . . ?
C9 C10 C11 119.2(4) . . ?
C15 C14 C13 120.3(4) . . ?
N2 C8 C9 121.8(4) . . ?
C17 C16 C15 120.2(4) . . ?
C10 C9 C8 119.0(4) . . ?
C2 C3 C4 119.6(5) . . ?
C14 C15 C16 119.8(4) . . ?
C2 C7 C6 117.6(6) . . ?
C5 C4 C3 119.4(6) . . ?
C4 C5 C6 121.3(4) . . ?
C5 C6 C7 120.1(6) . . ?

loop_
_geom_bond_atom_site_label_1
_geom_bond_atom_site_label_2
_geom_bond_distance
_geom_bond_site_symmetry_2
_geom_bond_publ_flag
Pt1 Cl1 2.3893(14) . ?
Pt1 N2 2.063(3) . ?
Pt1 C1 1.886(4) . ?
Pt1 C18 1.970(4) . ?
N2 C12 1.352(6) . ?
N2 C8 1.342(6) . ?
N1 C1 1.162(5) . ?
N1 C2 1.400(5) . ?
C13 C18 1.424(5) . ?
C13 C12 1.457(6) . ?
C13 C14 1.390(7) . ?
C11 C12 1.394(5) . ?
C11 C10 1.389(6) . ?
C18 C17 1.416(6) . ?
C2 C3 1.353(7) . ?
C2 C7 1.387(7) . ?
C17 C16 1.385(6) . ?
C10 C9 1.374(7) . ?
C14 C15 1.379(6) . ?
C8 C9 1.384(5) . ?
C16 C15 1.395(5) . ?
C3 C4 1.390(5) . ?
C7 C6 1.391(6) . ?
C4 C5 1.356(9) . ?
C5 C6 1.373(10) . ?

loop_
_twin_individual_id
_twin_individual_mass_fraction_refined
_oxdiff_twin_reflns_isolated
_oxdiff_twin_reflns_overlapped
_twin_individual_twin_lattice_type
_twin_individual_twin_matrix_11
_twin_individual_twin_matrix_12
_twin_individual_twin_matrix_13
_twin_individual_twin_matrix_21
_twin_individual_twin_matrix_22
_twin_individual_twin_matrix_23
_twin_individual_twin_matrix_31
_twin_individual_twin_matrix_32
_twin_individual_twin_matrix_33
1 0.9342 9194 960 ref 1.0000 0.0000 0.0000 0.0000 1.0000 0.0000 0.0000 0.0000 1.0000
2 0.0658 9250 960 nmt 0.6725 0.3436 -0.4015 -0.5366 0.8087 0.4763 0.9671 -0.0390 0.7162
